data_7012193
loop_
_publ_author_name
'Keira M. Stobie'
'Z\"oe R. Bell'
'Thomas W. Munhoven'
'John P. Maher'
'Jon A. McCleverty'
'Michael D. Ward'
'Eric J. L. McInnes'
'Federico Totti'
'Dante Gatteschi'

_publ_section_title
;
 Mono- and di-nuclear tris(pyrazolyl)borato-oxo-tungsten(V) complexes
 with phenolate ligands: syntheses and structures, and magnetic,
 electrochemical and UV/Vis/NIR spectroscopic properties
;
_journal_issue 1
_journal_name_full 'Dalton Trans.'
_journal_page_first 36
_journal_page_last 45
_journal_paper_doi 10.1039/b208397c
_journal_year 2003
_chemical_formula_sum 'C47 H74 B2 Cl2 N12 O4 W2'
_chemical_formula_weight 1331.4
_space_group_IT_number 15
_symmetry_cell_setting monoclinic
_symmetry_space_group_name_Hall '-C 2yc'
_symmetry_space_group_name_H-M 'C 1 2/c 1'
_atom_sites_solution_hydrogens geom
_atom_sites_solution_primary direct
_atom_sites_solution_secondary difmap
_audit_creation_method SHELXL-97
_cell_angle_alpha 90.00
_cell_angle_beta 99.77(2)
_cell_angle_gamma 90.00
_cell_formula_units_Z 4
_cell_length_a 11.819(3)
_cell_length_b 20.631(5)
_cell_length_c 25.873(10)
_cell_measurement_temperature 173(2)
_cell_volume 6217(3)
_computing_structure_refinement 'SHELXL-97 (Sheldrick, 1997)'
_computing_structure_solution 'SHELXS-97 (Sheldrick, 1997)'
_diffrn_ambient_temperature 173(2)
_diffrn_measured_fraction_theta_full 0.996
_diffrn_measured_fraction_theta_max 0.996
_diffrn_measurement_device_type 'Siemens SMART Area Detector'
_diffrn_measurement_method '\w rotation with narrow frames (0.3 degrees)'
_diffrn_radiation_monochromator graphite
_diffrn_radiation_source 'fine-focus sealed tube'
_diffrn_radiation_type MoK\a
_diffrn_radiation_wavelength 0.71073
_diffrn_reflns_av_R_equivalents 0.0779
_diffrn_reflns_av_sigmaI/netI 0.1111
_diffrn_reflns_limit_h_max 15
_diffrn_reflns_limit_h_min -14
_diffrn_reflns_limit_k_max 17
_diffrn_reflns_limit_k_min -26
_diffrn_reflns_limit_l_max 33
_diffrn_reflns_limit_l_min -24
_diffrn_reflns_number 20088
_diffrn_reflns_theta_full 27.56
_diffrn_reflns_theta_max 27.56
_diffrn_reflns_theta_min 1.60
_exptl_absorpt_coefficient_mu 3.829
_exptl_absorpt_correction_T_max 0.80
_exptl_absorpt_correction_T_min 0.23
_exptl_absorpt_correction_type 'Empirical, pseudo-azimuthal scan (SADABS)'
_exptl_crystal_colour purple
_exptl_crystal_density_diffrn 1.422
_exptl_crystal_density_method 'not measured'
_exptl_crystal_description plate
_exptl_crystal_F_000 2656
_exptl_crystal_size_max 0.4
_exptl_crystal_size_mid 0.3
_exptl_crystal_size_min 0.05
_refine_diff_density_max 1.490
_refine_diff_density_min -2.260
_refine_diff_density_rms 0.174
_refine_ls_extinction_method none
_refine_ls_goodness_of_fit_ref 1.058
_refine_ls_hydrogen_treatment mixed
_refine_ls_matrix_type full
_refine_ls_number_parameters 303
_refine_ls_number_reflns 7162
_refine_ls_number_restraints 0
_refine_ls_restrained_S_all 1.058
_refine_ls_R_factor_all 0.1194
_refine_ls_R_factor_gt 0.0596
_refine_ls_shift/su_max 0.001
_refine_ls_shift/su_mean 0.000
_refine_ls_structure_factor_coef Fsqd
_refine_ls_weighting_details 'calc w=1/[\s^2^(Fo^2^)+(0.0621P)^2^+0.0000P] where P=(Fo^2^+2Fc^2^)/3'
_refine_ls_weighting_scheme calc
_refine_ls_wR_factor_gt 0.1281
_refine_ls_wR_factor_ref 0.1454
_reflns_number_gt 4316
_reflns_number_total 7162
_reflns_threshold_expression >2sigma(I)
_cod_data_source_file b208397c.txt
_cod_data_source_block complex3
_cod_original_cell_volume 6218(3)
_cod_original_sg_symbol_H-M C2/c
_cod_database_code 7012193

loop_
_symmetry_equiv_pos_as_xyz
'x, y, z'
'-x, y, -z+1/2'
'x+1/2, y+1/2, z'
'-x+1/2, y+1/2, -z+1/2'
'-x, -y, -z'
'x, -y, z-1/2'
'-x+1/2, -y+1/2, -z'
'x+1/2, -y+1/2, z-1/2'

loop_
_atom_site_label
_atom_site_type_symbol
_atom_site_fract_x
_atom_site_fract_y
_atom_site_fract_z
_atom_site_U_iso_or_equiv
_atom_site_adp_type
_atom_site_occupancy
_atom_site_symmetry_multiplicity
_atom_site_calc_flag
_atom_site_refinement_flags
_atom_site_disorder_assembly
_atom_site_disorder_group
W1 W 0.68935(3) 0.609822(17) 0.901542(14) 0.02834(12) Uani 1 1 d . . .
Cl1 Cl 0.8260(2) 0.60843(13) 0.84649(9) 0.0433(6) Uani 1 1 d . . .
O1 O 0.6236(5) 0.6828(3) 0.8836(2) 0.0365(15) Uani 1 1 d . . .
O41 O 0.5942(5) 0.5496(3) 0.8551(2) 0.0284(14) Uani 1 1 d . . .
N11 N 0.5863(6) 0.5929(3) 0.9613(3) 0.0295(17) Uani 1 1 d . . .
N12 N 0.6320(6) 0.5795(3) 1.0115(3) 0.0282(17) Uani 1 1 d . . .
N21 N 0.8101(6) 0.6554(3) 0.9640(3) 0.0258(16) Uani 1 1 d . . .
N22 N 0.8228(5) 0.6340(3) 1.0137(3) 0.0223(15) Uani 1 1 d . . .
N31 N 0.7723(6) 0.5177(3) 0.9408(3) 0.0294(17) Uani 1 1 d . . .
N32 N 0.8023(6) 0.5157(3) 0.9952(3) 0.0274(16) Uani 1 1 d . . .
C13 C 0.5480(8) 0.5760(4) 1.0408(4) 0.037(2) Uani 1 1 d . . .
C14 C 0.4453(8) 0.5892(4) 1.0074(4) 0.042(3) Uani 1 1 d . . .
H14A H 0.3712 0.5910 1.0169 0.051 Uiso 1 1 calc R . .
C15 C 0.4705(7) 0.5993(4) 0.9580(4) 0.033(2) Uani 1 1 d . . .
C16 C 0.5679(10) 0.5639(5) 1.0980(4) 0.053(3) Uani 1 1 d . . .
H16A H 0.6309 0.5328 1.1069 0.079 Uiso 1 1 calc R . .
H16B H 0.4979 0.5461 1.1081 0.079 Uiso 1 1 calc R . .
H16C H 0.5879 0.6046 1.1167 0.079 Uiso 1 1 calc R . .
C17 C 0.3953(7) 0.6182(5) 0.9081(4) 0.046(3) Uani 1 1 d . . .
H17A H 0.4193 0.5948 0.8788 0.068 Uiso 1 1 calc R . .
H17B H 0.4017 0.6650 0.9026 0.068 Uiso 1 1 calc R . .
H17C H 0.3155 0.6072 0.9100 0.068 Uiso 1 1 calc R . .
C23 C 0.8896(7) 0.6768(5) 1.0463(3) 0.031(2) Uani 1 1 d . . .
C24 C 0.9193(8) 0.7244(4) 1.0154(4) 0.034(2) Uani 1 1 d . . .
H24A H 0.9662 0.7607 1.0269 0.041 Uiso 1 1 calc R . .
C25 C 0.8698(7) 0.7113(4) 0.9640(3) 0.029(2) Uani 1 1 d . . .
C26 C 0.9216(9) 0.6647(5) 1.1037(4) 0.044(2) Uani 1 1 d . . .
H26A H 0.9679 0.7010 1.1201 0.065 Uiso 1 1 calc R . .
H26B H 0.9661 0.6245 1.1095 0.065 Uiso 1 1 calc R . .
H26C H 0.8518 0.6608 1.1192 0.065 Uiso 1 1 calc R . .
C27 C 0.8767(8) 0.7499(4) 0.9169(4) 0.039(2) Uani 1 1 d . . .
H27A H 0.8010 0.7513 0.8945 0.059 Uiso 1 1 calc R . .
H27B H 0.9323 0.7301 0.8976 0.059 Uiso 1 1 calc R . .
H27C H 0.9013 0.7941 0.9273 0.059 Uiso 1 1 calc R . .
C33 C 0.8625(7) 0.4605(4) 1.0087(4) 0.031(2) Uani 1 1 d . . .
C34 C 0.8663(8) 0.4267(5) 0.9649(4) 0.037(2) Uani 1 1 d . . .
H34A H 0.9008 0.3854 0.9631 0.044 Uiso 1 1 calc R . .
C35 C 0.8114(7) 0.4625(4) 0.9227(4) 0.029(2) Uani 1 1 d . . .
C36 C 0.9092(8) 0.4458(5) 1.0656(4) 0.045(3) Uani 1 1 d . . .
H36A H 0.9356 0.4007 1.0688 0.068 Uiso 1 1 calc R . .
H36B H 0.8486 0.4522 1.0866 0.068 Uiso 1 1 calc R . .
H36C H 0.9736 0.4748 1.0781 0.068 Uiso 1 1 calc R . .
C37 C 0.7965(9) 0.4456(5) 0.8665(4) 0.047(3) Uani 1 1 d . . .
H37A H 0.8090 0.4842 0.8461 0.070 Uiso 1 1 calc R . .
H37B H 0.7184 0.4293 0.8548 0.070 Uiso 1 1 calc R . .
H37C H 0.8520 0.4120 0.8612 0.070 Uiso 1 1 calc R . .
C41 C 0.5495(7) 0.5508(4) 0.8030(3) 0.028(2) Uani 1 1 d . . .
C42 C 0.5239(9) 0.6083(5) 0.7767(4) 0.046(3) Uani 1 1 d . . .
H42A H 0.5387 0.6483 0.7949 0.056 Uiso 1 1 calc R . .
C43 C 0.5245(7) 0.4932(4) 0.7765(3) 0.030(2) Uani 1 1 d . . .
H43A H 0.5407 0.4532 0.7945 0.036 Uiso 1 1 calc R . .
C100 C 0.0000 0.5197(18) 0.7500 0.144(12) Uani 1 2 d S . .
H10A H -0.0238 0.5492 0.7764 0.173 Uiso 0.50 1 calc PR . .
H10B H 0.0238 0.5492 0.7236 0.173 Uiso 0.50 1 calc PR . .
C101 C 0.105(3) 0.502(3) 0.7761(10) 0.36(3) Uani 1 1 d . . .
H10C H 0.0839 0.4832 0.8083 0.434 Uiso 1 1 calc R . .
H10D H 0.1211 0.4642 0.7551 0.434 Uiso 1 1 calc R . .
C102 C 0.1982(19) 0.520(2) 0.7921(11) 0.28(2) Uani 1 1 d . . .
H10E H 0.2372 0.5302 0.7626 0.423 Uiso 1 1 calc R . .
H10F H 0.2404 0.4853 0.8133 0.423 Uiso 1 1 calc R . .
H10G H 0.1952 0.5584 0.8138 0.423 Uiso 1 1 calc R . .
C200 C 0.225(2) 0.7441(14) 0.9708(9) 0.196(11) Uiso 1 1 d . . .
H20A H 0.1453 0.7336 0.9746 0.236 Uiso 1 1 calc R . .
H20B H 0.2603 0.7012 0.9669 0.236 Uiso 1 1 calc R . .
C201 C 0.199(3) 0.767(2) 0.9040(18) 0.37(3) Uiso 1 1 d . . .
H20C H 0.2711 0.7910 0.9020 0.447 Uiso 1 1 calc R . .
H20D H 0.1414 0.8016 0.9049 0.447 Uiso 1 1 calc R . .
C202 C 0.160(4) 0.740(2) 0.835(2) 0.44(3) Uiso 1 1 d . . .
H20E H 0.0959 0.7667 0.8170 0.664 Uiso 1 1 calc R . .
H20F H 0.1365 0.6946 0.8338 0.664 Uiso 1 1 calc R . .
H20G H 0.2260 0.7453 0.8169 0.664 Uiso 1 1 calc R . .
B1 B 0.7640(8) 0.5713(5) 1.0270(4) 0.030(2) Uani 1 1 d . . .
H1 H 0.7848 0.5618 1.0653 0.036 Uiso 1 1 calc R . .

loop_
_atom_site_aniso_label
_atom_site_aniso_U_11
_atom_site_aniso_U_22
_atom_site_aniso_U_33
_atom_site_aniso_U_23
_atom_site_aniso_U_13
_atom_site_aniso_U_12
W1 0.02564(18) 0.0293(2) 0.02753(19) -0.00015(19) -0.00294(12) -0.00160(19)
Cl1 0.0417(13) 0.0507(15) 0.0384(13) -0.0006(13) 0.0096(10) -0.0036(13)
O1 0.031(3) 0.028(4) 0.046(4) -0.009(3) -0.005(3) -0.001(3)
O41 0.031(3) 0.031(3) 0.021(3) 0.005(3) -0.005(2) 0.003(3)
N11 0.024(4) 0.026(4) 0.035(4) -0.001(3) -0.002(3) -0.004(3)
N12 0.026(4) 0.025(4) 0.036(4) -0.007(3) 0.009(3) -0.004(3)
N21 0.027(4) 0.024(4) 0.025(4) 0.000(3) 0.002(3) 0.004(3)
N22 0.018(3) 0.023(4) 0.022(4) -0.003(3) -0.006(3) 0.002(3)
N31 0.027(4) 0.032(4) 0.029(4) -0.005(3) 0.004(3) -0.003(3)
N32 0.029(4) 0.023(4) 0.027(4) 0.002(3) -0.005(3) -0.001(3)
C13 0.041(6) 0.025(5) 0.048(6) -0.001(4) 0.015(5) -0.005(4)
C14 0.029(5) 0.035(6) 0.067(7) -0.006(5) 0.020(5) -0.008(4)
C15 0.020(4) 0.036(6) 0.045(6) -0.002(4) 0.008(4) 0.000(4)
C16 0.076(8) 0.037(6) 0.050(7) -0.001(5) 0.026(6) -0.006(6)
C17 0.021(5) 0.059(7) 0.054(6) -0.014(5) -0.005(4) 0.011(5)
C23 0.019(4) 0.032(5) 0.039(5) -0.011(4) -0.007(4) 0.004(4)
C24 0.033(5) 0.027(5) 0.041(6) -0.001(4) 0.002(4) -0.005(4)
C25 0.020(4) 0.030(5) 0.037(5) -0.004(4) 0.005(4) 0.000(4)
C26 0.051(6) 0.045(6) 0.032(5) -0.008(5) -0.003(4) 0.000(5)
C27 0.038(6) 0.031(6) 0.048(6) 0.001(5) 0.004(5) 0.001(4)
C33 0.016(4) 0.027(5) 0.045(6) 0.015(4) -0.005(4) 0.001(4)
C34 0.032(5) 0.032(6) 0.049(6) -0.004(5) 0.013(4) 0.005(4)
C35 0.019(4) 0.027(5) 0.040(5) -0.002(4) 0.003(4) 0.003(4)
C36 0.036(5) 0.041(6) 0.054(7) 0.010(5) -0.004(5) 0.002(5)
C37 0.049(6) 0.046(7) 0.042(6) -0.015(5) 0.002(5) 0.007(5)
C41 0.018(4) 0.037(6) 0.026(5) 0.003(4) -0.001(3) 0.003(4)
C42 0.058(7) 0.032(5) 0.041(6) 0.000(5) -0.015(5) 0.001(5)
C43 0.024(5) 0.030(5) 0.035(5) 0.008(4) 0.002(4) -0.007(4)
C100 0.08(2) 0.25(4) 0.11(3) 0.000 0.037(17) 0.000
C101 0.21(4) 0.81(11) 0.07(2) 0.07(3) 0.03(2) -0.03(6)
C102 0.071(15) 0.67(8) 0.11(2) 0.02(3) 0.023(15) -0.02(3)
B1 0.027(5) 0.030(6) 0.031(6) 0.001(5) 0.000(4) -0.003(4)

loop_
_atom_type_symbol
_atom_type_description
_atom_type_scat_dispersion_real
_atom_type_scat_dispersion_imag
_atom_type_scat_source
C C 0.0033 0.0016 'International Tables Vol C Tables 4.2.6.8 and 6.1.1.4'
H H 0.0000 0.0000 'International Tables Vol C Tables 4.2.6.8 and 6.1.1.4'
B B 0.0013 0.0007 'International Tables Vol C Tables 4.2.6.8 and 6.1.1.4'
N N 0.0061 0.0033 'International Tables Vol C Tables 4.2.6.8 and 6.1.1.4'
O O 0.0106 0.0060 'International Tables Vol C Tables 4.2.6.8 and 6.1.1.4'
Cl Cl 0.1484 0.1585 'International Tables Vol C Tables 4.2.6.8 and 6.1.1.4'
W W -0.8490 6.8722 'International Tables Vol C Tables 4.2.6.8 and 6.1.1.4'

loop_
_geom_angle_atom_site_label_1
_geom_angle_atom_site_label_2
_geom_angle_atom_site_label_3
_geom_angle
_geom_angle_site_symmetry_1
_geom_angle_site_symmetry_3
_geom_angle_publ_flag
O1 W1 O41 101.8(3) . . ?
O1 W1 N11 92.9(3) . . ?
O41 W1 N11 90.2(2) . . ?
O1 W1 N21 91.8(3) . . ?
O41 W1 N21 165.9(2) . . ?
N11 W1 N21 85.2(3) . . ?
O1 W1 N31 169.4(3) . . ?
O41 W1 N31 84.4(2) . . ?
N11 W1 N31 78.4(3) . . ?
N21 W1 N31 81.6(2) . . ?
O1 W1 Cl1 100.1(2) . . ?
O41 W1 Cl1 90.13(18) . . ?
N11 W1 Cl1 166.7(2) . . ?
N21 W1 Cl1 91.36(19) . . ?
N31 W1 Cl1 88.37(19) . . ?
C41 O41 W1 133.3(5) . . ?
N12 N11 C15 108.4(7) . . ?
N12 N11 W1 122.8(5) . . ?
C15 N11 W1 128.6(6) . . ?
N11 N12 C13 109.8(7) . . ?
N11 N12 B1 119.5(7) . . ?
C13 N12 B1 130.7(8) . . ?
N22 N21 C25 107.9(7) . . ?
N22 N21 W1 121.3(5) . . ?
C25 N21 W1 130.2(6) . . ?
N21 N22 C23 109.6(7) . . ?
N21 N22 B1 120.7(7) . . ?
C23 N22 B1 129.7(7) . . ?
C35 N31 N32 106.5(7) . . ?
C35 N31 W1 134.1(6) . . ?
N32 N31 W1 119.1(5) . . ?
C33 N32 N31 108.5(7) . . ?
C33 N32 B1 133.0(8) . . ?
N31 N32 B1 118.5(7) . . ?
N12 C13 C14 106.7(9) . . ?
N12 C13 C16 124.3(9) . . ?
C14 C13 C16 128.9(9) . . ?
C15 C14 C13 107.6(8) . . ?
N11 C15 C14 107.5(8) . . ?
N11 C15 C17 121.7(8) . . ?
C14 C15 C17 130.7(8) . . ?
C24 C23 N22 106.4(8) . . ?
C24 C23 C26 131.7(8) . . ?
N22 C23 C26 121.8(8) . . ?
C23 C24 C25 108.5(8) . . ?
N21 C25 C24 107.5(8) . . ?
N21 C25 C27 124.3(8) . . ?
C24 C25 C27 128.1(8) . . ?
C34 C33 N32 108.0(8) . . ?
C34 C33 C36 131.3(9) . . ?
N32 C33 C36 120.6(8) . . ?
C33 C34 C35 108.1(8) . . ?
N31 C35 C34 108.8(8) . . ?
N31 C35 C37 123.5(8) . . ?
C34 C35 C37 127.7(8) . . ?
O41 C41 C42 121.4(8) . . ?
O41 C41 C43 119.4(8) . . ?
C42 C41 C43 119.1(8) . . ?
C41 C42 C42 120.4(5) . 2_656 ?
C41 C43 C43 120.5(5) . 2_656 ?
C101 C100 C101 149(6) 2_556 . ?
C102 C101 C100 145(6) . . ?
C200 C200 C201 153(4) 7_567 . ?
C200 C201 C202 147(4) . . ?
N32 B1 N22 109.0(7) . . ?
N32 B1 N12 108.6(7) . . ?
N22 B1 N12 108.9(7) . . ?

loop_
_geom_bond_atom_site_label_1
_geom_bond_atom_site_label_2
_geom_bond_distance
_geom_bond_site_symmetry_2
_geom_bond_publ_flag
W1 O1 1.721(6) . ?
W1 O41 1.948(6) . ?
W1 N11 2.153(7) . ?
W1 N21 2.179(7) . ?
W1 N31 2.295(7) . ?
W1 Cl1 2.328(2) . ?
O41 C41 1.360(9) . ?
N11 N12 1.347(10) . ?
N11 C15 1.363(10) . ?
N12 C13 1.350(11) . ?
N12 B1 1.553(12) . ?
N21 N22 1.345(9) . ?
N21 C25 1.352(11) . ?
N22 C23 1.375(10) . ?
N22 B1 1.533(12) . ?
N31 C35 1.342(10) . ?
N31 N32 1.392(9) . ?
N32 C33 1.358(10) . ?
N32 B1 1.524(12) . ?
C13 C14 1.393(13) . ?
C13 C16 1.479(14) . ?
C14 C15 1.376(13) . ?
C15 C17 1.490(13) . ?
C23 C24 1.350(13) . ?
C23 C26 1.488(12) . ?
C24 C25 1.386(12) . ?
C25 C27 1.469(12) . ?
C33 C34 1.339(13) . ?
C33 C36 1.511(12) . ?
C34 C35 1.384(12) . ?
C35 C37 1.478(12) . ?
C41 C42 1.376(12) . ?
C41 C43 1.379(12) . ?
C42 C42 1.402(18) 2_656 ?
C43 C43 1.396(16) 2_656 ?
C100 C101 1.36(4) 2_556 ?
C100 C101 1.36(4) . ?
C101 C102 1.17(4) . ?
C200 C200 1.55(4) 7_567 ?
C200 C201 1.77(4) . ?
C201 C202 1.86(5) . ?
